data_7239188
loop_
_publ_author_name
'Tang, Yun-Yu'
'Ding, Cai-Xia'
'Ng, Seik-Weng'
'Xie, Yong-Shu'

_publ_section_title
;
 Syntheses, structures and photoluminescence of Zn(ii), Ag(i), Cu(i) and
 Co(ii) coordination polymers of a tetrapyridyl ligand
;
_journal_issue 39
_journal_name_full 'RSC Advances'
_journal_page_first 18134
_journal_paper_doi 10.1039/c3ra43405b
_journal_volume 3
_journal_year 2013
_chemical_formula_sum 'C26 H20 Cu I N6'
_chemical_formula_weight 606.92
_space_group_IT_number 14
_space_group_name_Hall '-P 2yn'
_space_group_name_H-M_alt 'P 1 21/n 1'
_symmetry_cell_setting monoclinic
_symmetry_space_group_name_H-M 'P 1 21/n 1'
_atom_sites_solution_hydrogens geom
_atom_sites_solution_primary direct
_atom_sites_solution_secondary difmap
_audit_creation_method SHELXL-97
_cell_angle_alpha 90.00
_cell_angle_beta 93.1880(10)
_cell_angle_gamma 90.00
_cell_formula_units_Z 4
_cell_length_a 7.6592(10)
_cell_length_b 14.6130(17)
_cell_length_c 20.536(2)
_cell_measurement_reflns_used 3873
_cell_measurement_temperature 298(2)
_cell_measurement_theta_max 25.654
_cell_measurement_theta_min 2.96
_cell_volume 2294.9(5)
_computing_cell_refinement 'Bruker SMART'
_computing_data_collection 'Bruker SMART'
_computing_data_reduction 'Bruker SHELXTL'
_computing_molecular_graphics 'Bruker SHELXTL'
_computing_publication_material 'Bruker SHELXTL'
_computing_structure_refinement 'SHELXL-97 (Sheldrick, 1997)'
_computing_structure_solution 'SHELXS-97 (Sheldrick, 1990)'
_diffrn_ambient_temperature 298(2)
_diffrn_measured_fraction_theta_full 0.999
_diffrn_measured_fraction_theta_max 0.999
_diffrn_measurement_device_type 'CCD area detector'
_diffrn_measurement_method 'phi and omega scans'
_diffrn_radiation_monochromator graphite
_diffrn_radiation_source 'fine-focus sealed tube'
_diffrn_radiation_type MoK\a
_diffrn_radiation_wavelength 0.71073
_diffrn_reflns_av_R_equivalents 0.0387
_diffrn_reflns_av_sigmaI/netI 0.0429
_diffrn_reflns_limit_h_max 9
_diffrn_reflns_limit_h_min -9
_diffrn_reflns_limit_k_max 17
_diffrn_reflns_limit_k_min -16
_diffrn_reflns_limit_l_max 18
_diffrn_reflns_limit_l_min -24
_diffrn_reflns_number 11880
_diffrn_reflns_theta_full 25.02
_diffrn_reflns_theta_max 25.02
_diffrn_reflns_theta_min 2.43
_exptl_absorpt_coefficient_mu 2.325
_exptl_absorpt_correction_T_max 0.8008
_exptl_absorpt_correction_T_min 0.6053
_exptl_absorpt_correction_type multi-scan
_exptl_absorpt_process_details sadabs
_exptl_crystal_density_diffrn 1.757
_exptl_crystal_density_method 'not measured'
_exptl_crystal_F_000 1200
_exptl_crystal_size_max 0.24
_exptl_crystal_size_mid 0.18
_exptl_crystal_size_min 0.10
_refine_diff_density_max 0.920
_refine_diff_density_min -0.559
_refine_diff_density_rms 0.074
_refine_ls_extinction_method none
_refine_ls_goodness_of_fit_ref 1.017
_refine_ls_hydrogen_treatment constr
_refine_ls_matrix_type full
_refine_ls_number_parameters 307
_refine_ls_number_reflns 4049
_refine_ls_number_restraints 0
_refine_ls_restrained_S_all 1.017
_refine_ls_R_factor_all 0.0516
_refine_ls_R_factor_gt 0.0334
_refine_ls_shift/su_max 0.001
_refine_ls_shift/su_mean 0.000
_refine_ls_structure_factor_coef Fsqd
_refine_ls_weighting_details 'calc w=1/[\s^2^(Fo^2^)+(0.0309P)^2^+0.0000P] where P=(Fo^2^+2Fc^2^)/3'
_refine_ls_weighting_scheme calc
_refine_ls_wR_factor_gt 0.0686
_refine_ls_wR_factor_ref 0.0735
_reflns_number_gt 3030
_reflns_number_total 4049
_reflns_threshold_expression >2sigma(I)
_cod_data_source_file c3ra43405b.txt
_cod_data_source_block 110404a
_cod_depositor_comments
;
The following automatic conversions were performed:

data item '_symmetry_cell_setting' value 'Monoclinic' was changed to
'monoclinic' in accordance with the
/home/saulius/struct/COD-crude-data/automatic-downloads/DataCite-retrospective/RSC/depositions/lib/dictionaries/cif_core.dic
dictionary named 'cif_core.dic' version 2.4.2 last updated on
2011-04-26.

Automatic conversion script
Id: cif_fix_values 6909 2019-04-08 15:41:33Z antanas 
;
_cod_original_sg_symbol_H-M P2(1)/n
_cod_original_formula_sum 'C26 H20 Cu1 I1 N6'
_cod_database_code 7239188

loop_
_symmetry_equiv_pos_as_xyz
'x, y, z'
'-x+1/2, y+1/2, -z+1/2'
'-x, -y, -z'
'x-1/2, -y-1/2, z-1/2'

loop_
_atom_site_label
_atom_site_type_symbol
_atom_site_fract_x
_atom_site_fract_y
_atom_site_fract_z
_atom_site_U_iso_or_equiv
_atom_site_adp_type
_atom_site_occupancy
_atom_site_symmetry_multiplicity
_atom_site_calc_flag
_atom_site_refinement_flags
Cu1 Cu 0.20879(6) 0.59863(3) 0.24139(2) 0.03850(14) Uani 1 1 d .
I1 I 0.00585(4) 0.48840(2) 0.176317(15) 0.06102(12) Uani 1 1 d .
N1 N 0.8595(3) 0.41306(17) 0.38567(13) 0.0332(7) Uani 1 1 d .
N2 N 0.3582(4) 0.69213(18) 0.18975(14) 0.0342(7) Uani 1 1 d .
N3 N 0.3989(4) 0.52581(17) 0.29650(14) 0.0347(7) Uani 1 1 d .
N4 N -0.1644(4) 0.84447(17) 0.44249(14) 0.0344(7) Uani 1 1 d .
N5 N 0.0799(4) 0.69288(18) 0.29838(14) 0.0343(7) Uani 1 1 d .
N6 N -0.6038(4) 0.7453(2) 0.53603(18) 0.0612(10) Uani 1 1 d .
C1 C 0.9324(4) 0.4571(2) 0.44379(16) 0.0284(8) Uani 1 1 d .
C2 C 0.9198(4) 0.4153(2) 0.50341(17) 0.0340(8) Uani 1 1 d .
H2 H 0.8664 0.3583 0.5058 0.041 Uiso 1 1 calc R
C3 C 0.9863(4) 0.4578(2) 0.55992(17) 0.0346(8) Uani 1 1 d .
H3 H 0.9767 0.4296 0.6002 0.042 Uiso 1 1 calc R
C4 C 0.2790(4) 0.7669(2) 0.16437(19) 0.0444(10) Uani 1 1 d .
H4 H 0.1577 0.7696 0.1638 0.053 Uiso 1 1 calc R
C5 C 0.3663(5) 0.8397(2) 0.13913(19) 0.0432(10) Uani 1 1 d .
H5 H 0.3045 0.8899 0.1222 0.052 Uiso 1 1 calc R
C6 C 0.5471(4) 0.8376(2) 0.13910(16) 0.0303(8) Uani 1 1 d .
C7 C 0.6304(4) 0.7595(2) 0.16293(17) 0.0335(8) Uani 1 1 d .
H7 H 0.7513 0.7540 0.1625 0.040 Uiso 1 1 calc R
C8 C 0.5312(4) 0.6898(2) 0.18744(16) 0.0331(8) Uani 1 1 d .
H8 H 0.5893 0.6379 0.2034 0.040 Uiso 1 1 calc R
C9 C 0.4952(5) 0.4637(2) 0.26637(18) 0.0375(9) Uani 1 1 d .
H9 H 0.4574 0.4462 0.2244 0.045 Uiso 1 1 calc R
C10 C 0.6443(4) 0.4245(2) 0.29269(17) 0.0357(8) Uani 1 1 d .
H10 H 0.7060 0.3830 0.2684 0.043 Uiso 1 1 calc R
C11 C 0.7042(4) 0.4465(2) 0.35608(17) 0.0291(8) Uani 1 1 d .
C12 C 0.6018(4) 0.5092(2) 0.38894(17) 0.0335(8) Uani 1 1 d .
H12 H 0.6323 0.5256 0.4318 0.040 Uiso 1 1 calc R
C13 C 0.4559(4) 0.5459(2) 0.35700(18) 0.0345(8) Uani 1 1 d .
H13 H 0.3919 0.5884 0.3796 0.041 Uiso 1 1 calc R
C14 C -0.0809(4) 0.9239(2) 0.47158(17) 0.0319(8) Uani 1 1 d .
C15 C -0.0442(5) 0.9991(2) 0.43347(18) 0.0390(9) Uani 1 1 d .
H15 H -0.0733 0.9987 0.3889 0.047 Uiso 1 1 calc R
C16 C 0.0362(5) 1.0748(2) 0.46254(18) 0.0393(9) Uani 1 1 d .
H16 H 0.0604 1.1256 0.4372 0.047 Uiso 1 1 calc R
C17 C -0.0918(5) 0.6892(2) 0.30503(17) 0.0360(8) Uani 1 1 d .
H17 H -0.1573 0.6498 0.2778 0.043 Uiso 1 1 calc R
C18 C -0.1794(4) 0.7402(2) 0.34961(17) 0.0349(8) Uani 1 1 d .
H18 H -0.3004 0.7363 0.3508 0.042 Uiso 1 1 calc R
C19 C -0.0842(4) 0.7974(2) 0.39285(16) 0.0315(8) Uani 1 1 d .
C20 C 0.0945(4) 0.8051(2) 0.38366(18) 0.0368(9) Uani 1 1 d .
H20 H 0.1635 0.8450 0.4092 0.044 Uiso 1 1 calc R
C21 C 0.1674(4) 0.7531(2) 0.33646(18) 0.0393(9) Uani 1 1 d .
H21 H 0.2862 0.7605 0.3307 0.047 Uiso 1 1 calc R
C22 C -0.4870(5) 0.6904(3) 0.5107(2) 0.0562(12) Uani 1 1 d .
H22 H -0.5059 0.6277 0.5140 0.067 Uiso 1 1 calc R
C23 C -0.3421(5) 0.7177(2) 0.48038(18) 0.0433(10) Uani 1 1 d .
H23 H -0.2640 0.6748 0.4654 0.052 Uiso 1 1 calc R
C24 C -0.3133(4) 0.8101(2) 0.47222(17) 0.0322(8) Uani 1 1 d .
C25 C -0.4321(5) 0.8692(3) 0.4980(2) 0.0521(11) Uani 1 1 d .
H25 H -0.4181 0.9321 0.4944 0.063 Uiso 1 1 calc R
C26 C -0.5710(5) 0.8338(3) 0.5292(2) 0.0616(13) Uani 1 1 d .
H26 H -0.6479 0.8750 0.5469 0.074 Uiso 1 1 calc R

loop_
_atom_site_aniso_label
_atom_site_aniso_U_11
_atom_site_aniso_U_22
_atom_site_aniso_U_33
_atom_site_aniso_U_23
_atom_site_aniso_U_13
_atom_site_aniso_U_12
Cu1 0.0356(3) 0.0385(3) 0.0414(3) 0.0012(2) 0.0020(2) 0.00126(19)
I1 0.05433(19) 0.0688(2) 0.0585(2) -0.00844(16) -0.00970(14) -0.01755(14)
N1 0.0346(17) 0.0320(15) 0.0319(17) -0.0088(14) -0.0073(13) 0.0052(12)
N2 0.0341(17) 0.0364(16) 0.0324(17) 0.0035(14) 0.0032(14) -0.0024(13)
N3 0.0358(17) 0.0319(15) 0.0364(18) -0.0011(14) 0.0024(14) 0.0010(13)
N4 0.0334(16) 0.0304(15) 0.0404(18) -0.0064(14) 0.0096(14) -0.0057(12)
N5 0.0374(18) 0.0349(15) 0.0311(17) 0.0013(14) 0.0062(14) -0.0005(13)
N6 0.056(2) 0.063(2) 0.067(3) -0.022(2) 0.0273(19) -0.0219(18)
C1 0.0242(18) 0.0309(17) 0.030(2) -0.0054(16) -0.0030(15) 0.0054(14)
C2 0.0315(19) 0.0290(17) 0.041(2) -0.0005(17) -0.0037(16) -0.0057(15)
C3 0.040(2) 0.0351(18) 0.029(2) 0.0020(17) -0.0001(17) -0.0022(16)
C4 0.0259(19) 0.053(2) 0.055(3) 0.016(2) 0.0032(18) -0.0003(17)
C5 0.032(2) 0.044(2) 0.053(3) 0.014(2) 0.0022(18) 0.0043(16)
C6 0.034(2) 0.0297(17) 0.027(2) 0.0027(16) -0.0014(15) -0.0054(14)
C7 0.0274(18) 0.0359(19) 0.037(2) 0.0035(17) -0.0040(15) -0.0005(15)
C8 0.036(2) 0.0304(18) 0.032(2) 0.0022(16) -0.0014(16) 0.0012(15)
C9 0.046(2) 0.0365(19) 0.029(2) -0.0048(17) -0.0053(17) 0.0001(17)
C10 0.039(2) 0.0348(18) 0.033(2) -0.0055(17) -0.0005(17) 0.0071(16)
C11 0.0283(19) 0.0239(16) 0.035(2) -0.0026(16) 0.0012(16) -0.0028(14)
C12 0.035(2) 0.0350(18) 0.030(2) -0.0062(17) -0.0029(16) -0.0001(15)
C13 0.034(2) 0.0343(18) 0.035(2) -0.0061(18) 0.0016(17) 0.0032(15)
C14 0.032(2) 0.0269(17) 0.037(2) -0.0078(17) 0.0061(17) -0.0018(14)
C15 0.048(2) 0.042(2) 0.026(2) 0.0002(18) 0.0007(17) -0.0050(17)
C16 0.051(2) 0.0315(19) 0.036(2) 0.0052(18) 0.0044(18) -0.0097(17)
C17 0.038(2) 0.0397(19) 0.030(2) -0.0009(17) -0.0017(17) -0.0018(16)
C18 0.0271(18) 0.042(2) 0.035(2) -0.0031(18) 0.0003(16) -0.0035(15)
C19 0.035(2) 0.0274(17) 0.032(2) 0.0025(16) 0.0045(16) 0.0006(15)
C20 0.034(2) 0.0335(18) 0.043(2) -0.0072(18) 0.0001(17) -0.0062(15)
C21 0.0297(19) 0.040(2) 0.049(2) 0.0007(19) 0.0086(18) -0.0018(16)
C22 0.062(3) 0.047(2) 0.062(3) -0.010(2) 0.025(2) -0.020(2)
C23 0.049(2) 0.035(2) 0.048(2) -0.0045(19) 0.020(2) -0.0014(17)
C24 0.0306(19) 0.0327(18) 0.034(2) -0.0035(16) 0.0037(16) -0.0041(15)
C25 0.042(2) 0.039(2) 0.077(3) -0.009(2) 0.022(2) 0.0004(18)
C26 0.045(3) 0.059(3) 0.083(4) -0.024(3) 0.024(2) -0.003(2)

loop_
_atom_type_symbol
_atom_type_description
_atom_type_scat_dispersion_real
_atom_type_scat_dispersion_imag
_atom_type_scat_source
C C 0.0033 0.0016 'International Tables Vol C Tables 4.2.6.8 and 6.1.1.4'
H H 0.0000 0.0000 'International Tables Vol C Tables 4.2.6.8 and 6.1.1.4'
N N 0.0061 0.0033 'International Tables Vol C Tables 4.2.6.8 and 6.1.1.4'
I I -0.4742 1.8119 'International Tables Vol C Tables 4.2.6.8 and 6.1.1.4'
Cu Cu 0.3201 1.2651 'International Tables Vol C Tables 4.2.6.8 and 6.1.1.4'

loop_
_geom_angle_atom_site_label_1
_geom_angle_atom_site_label_2
_geom_angle_atom_site_label_3
_geom_angle
_geom_angle_site_symmetry_1
_geom_angle_site_symmetry_3
N3 Cu1 N5 111.69(11) . .
N3 Cu1 N2 102.81(11) . .
N5 Cu1 N2 98.12(10) . .
N3 Cu1 I1 110.32(8) . .
N5 Cu1 I1 114.48(8) . .
N2 Cu1 I1 118.43(8) . .
C11 N1 C6 123.3(3) . 2_645
C11 N1 C1 119.1(2) . .
C6 N1 C1 117.6(3) 2_645 .
C8 N2 C4 115.9(3) . .
C8 N2 Cu1 124.9(2) . .
C4 N2 Cu1 118.5(2) . .
C13 N3 C9 114.9(3) . .
C13 N3 Cu1 125.3(2) . .
C9 N3 Cu1 118.7(2) . .
C19 N4 C24 122.4(3) . .
C19 N4 C14 119.8(3) . .
C24 N4 C14 117.2(3) . .
C17 N5 C21 115.7(3) . .
C17 N5 Cu1 122.1(2) . .
C21 N5 Cu1 121.7(2) . .
C26 N6 C22 114.3(3) . .
C2 C1 C3 119.9(3) . 3_766
C2 C1 N1 119.7(3) . .
C3 C1 N1 120.4(3) 3_766 .
C1 C2 C3 120.2(3) . .
C1 C2 H2 119.9 . .
C3 C2 H2 119.9 . .
C2 C3 C1 119.9(3) . 3_766
C2 C3 H3 120.1 . .
C1 C3 H3 120.1 3_766 .
N2 C4 C5 124.0(3) . .
N2 C4 H4 118.0 . .
C5 C4 H4 118.0 . .
C4 C5 C6 119.4(3) . .
C4 C5 H5 120.3 . .
C6 C5 H5 120.3 . .
C7 C6 C5 117.4(3) . .
C7 C6 N1 122.3(3) . 2_655
C5 C6 N1 120.3(3) . 2_655
C8 C7 C6 119.0(3) . .
C8 C7 H7 120.5 . .
C6 C7 H7 120.5 . .
N2 C8 C7 124.3(3) . .
N2 C8 H8 117.8 . .
C7 C8 H8 117.8 . .
N3 C9 C10 124.9(3) . .
N3 C9 H9 117.6 . .
C10 C9 H9 117.6 . .
C9 C10 C11 119.9(3) . .
C9 C10 H10 120.1 . .
C11 C10 H10 120.1 . .
C10 C11 N1 123.7(3) . .
C10 C11 C12 115.9(3) . .
N1 C11 C12 120.4(3) . .
C13 C12 C11 119.2(3) . .
C13 C12 H12 120.4 . .
C11 C12 H12 120.4 . .
N3 C13 C12 125.2(3) . .
N3 C13 H13 117.4 . .
C12 C13 H13 117.4 . .
C16 C14 C15 119.8(3) 3_576 .
C16 C14 N4 119.9(3) 3_576 .
C15 C14 N4 120.3(3) . .
C16 C15 C14 119.3(3) . .
C16 C15 H15 120.4 . .
C14 C15 H15 120.4 . .
C14 C16 C15 120.9(3) 3_576 .
C14 C16 H16 119.5 3_576 .
C15 C16 H16 119.5 . .
N5 C17 C18 124.4(3) . .
N5 C17 H17 117.8 . .
C18 C17 H17 117.8 . .
C17 C18 C19 119.2(3) . .
C17 C18 H18 120.4 . .
C19 C18 H18 120.4 . .
C18 C19 C20 116.4(3) . .
C18 C19 N4 121.5(3) . .
C20 C19 N4 122.1(3) . .
C21 C20 C19 119.4(3) . .
C21 C20 H20 120.3 . .
C19 C20 H20 120.3 . .
N5 C21 C20 124.6(3) . .
N5 C21 H21 117.7 . .
C20 C21 H21 117.7 . .
N6 C22 C23 125.8(4) . .
N6 C22 H22 117.1 . .
C23 C22 H22 117.1 . .
C22 C23 C24 118.8(3) . .
C22 C23 H23 120.6 . .
C24 C23 H23 120.6 . .
C23 C24 C25 116.9(3) . .
C23 C24 N4 122.6(3) . .
C25 C24 N4 120.5(3) . .
C26 C25 C24 119.2(3) . .
C26 C25 H25 120.4 . .
C24 C25 H25 120.4 . .
N6 C26 C25 124.9(4) . .
N6 C26 H26 117.5 . .
C25 C26 H26 117.5 . .

loop_
_geom_bond_atom_site_label_1
_geom_bond_atom_site_label_2
_geom_bond_distance
_geom_bond_site_symmetry_2
Cu1 N3 2.086(3) .
Cu1 N5 2.090(3) .
Cu1 N2 2.106(3) .
Cu1 I1 2.5623(5) .
N1 C11 1.394(4) .
N1 C6 1.424(4) 2_645
N1 C1 1.441(4) .
N2 C8 1.329(4) .
N2 C4 1.341(4) .
N3 C13 1.327(4) .
N3 C9 1.342(4) .
N4 C19 1.400(4) .
N4 C24 1.416(4) .
N4 C14 1.439(4) .
N5 C17 1.330(4) .
N5 C21 1.334(4) .
N6 C26 1.326(5) .
N6 C22 1.329(5) .
C1 C2 1.377(5) .
C1 C3 1.394(4) 3_766
C2 C3 1.388(5) .
C2 H2 0.9300 .
C3 C1 1.394(4) 3_766
C3 H3 0.9300 .
C4 C5 1.373(5) .
C4 H4 0.9300 .
C5 C6 1.385(4) .
C5 H5 0.9300 .
C6 C7 1.383(4) .
C6 N1 1.424(4) 2_655
C7 C8 1.382(4) .
C7 H7 0.9300 .
C8 H8 0.9300 .
C9 C10 1.363(5) .
C9 H9 0.9300 .
C10 C11 1.394(5) .
C10 H10 0.9300 .
C11 C12 1.403(4) .
C12 C13 1.374(5) .
C12 H12 0.9300 .
C13 H13 0.9300 .
C14 C16 1.377(5) 3_576
C14 C15 1.387(4) .
C15 C16 1.385(5) .
C15 H15 0.9300 .
C16 C14 1.377(5) 3_576
C16 H16 0.9300 .
C17 C18 1.382(4) .
C17 H17 0.9300 .
C18 C19 1.396(5) .
C18 H18 0.9300 .
C19 C20 1.396(4) .
C20 C21 1.374(4) .
C20 H20 0.9300 .
C21 H21 0.9300 .
C22 C23 1.362(5) .
C22 H22 0.9300 .
C23 C24 1.380(4) .
C23 H23 0.9300 .
C24 C25 1.381(4) .
C25 C26 1.373(5) .
C25 H25 0.9300 .
C26 H26 0.9300 .

loop_
_geom_torsion_atom_site_label_1
_geom_torsion_atom_site_label_2
_geom_torsion_atom_site_label_3
_geom_torsion_atom_site_label_4
_geom_torsion
_geom_torsion_site_symmetry_1
_geom_torsion_site_symmetry_4
N3 Cu1 N2 C8 9.9(3) . .
N5 Cu1 N2 C8 124.4(3) . .
I1 Cu1 N2 C8 -112.0(3) . .
N3 Cu1 N2 C4 -160.5(3) . .
N5 Cu1 N2 C4 -46.0(3) . .
I1 Cu1 N2 C4 77.6(3) . .
N5 Cu1 N3 C13 -11.4(3) . .
N2 Cu1 N3 C13 92.9(3) . .
I1 Cu1 N3 C13 -139.9(3) . .
N5 Cu1 N3 C9 -178.8(2) . .
N2 Cu1 N3 C9 -74.5(3) . .
I1 Cu1 N3 C9 52.7(3) . .
N3 Cu1 N5 C17 -119.8(3) . .
N2 Cu1 N5 C17 132.8(3) . .
I1 Cu1 N5 C17 6.5(3) . .
N3 Cu1 N5 C21 51.8(3) . .
N2 Cu1 N5 C21 -55.5(3) . .
I1 Cu1 N5 C21 178.1(2) . .
C11 N1 C1 C2 105.4(3) . .
C6 N1 C1 C2 -75.4(4) 2_645 .
C11 N1 C1 C3 -73.8(4) . 3_766
C6 N1 C1 C3 105.3(3) 2_645 3_766
C3 C1 C2 C3 0.5(5) 3_766 .
N1 C1 C2 C3 -178.7(3) . .
C1 C2 C3 C1 -0.5(5) . 3_766
C8 N2 C4 C5 -2.2(5) . .
Cu1 N2 C4 C5 169.0(3) . .
N2 C4 C5 C6 0.1(6) . .
C4 C5 C6 C7 2.2(5) . .
C4 C5 C6 N1 -178.8(3) . 2_655
C5 C6 C7 C8 -2.3(5) . .
N1 C6 C7 C8 178.7(3) 2_655 .
C4 N2 C8 C7 2.1(5) . .
Cu1 N2 C8 C7 -168.5(3) . .
C6 C7 C8 N2 0.2(5) . .
C13 N3 C9 C10 -2.1(5) . .
Cu1 N3 C9 C10 166.6(3) . .
N3 C9 C10 C11 1.7(5) . .
C9 C10 C11 N1 -176.8(3) . .
C9 C10 C11 C12 0.4(5) . .
C6 N1 C11 C10 -14.9(5) 2_645 .
C1 N1 C11 C10 164.1(3) . .
C6 N1 C11 C12 168.0(3) 2_645 .
C1 N1 C11 C12 -12.9(4) . .
C10 C11 C12 C13 -1.8(5) . .
N1 C11 C12 C13 175.5(3) . .
C9 N3 C13 C12 0.5(5) . .
Cu1 N3 C13 C12 -167.3(3) . .
C11 C12 C13 N3 1.4(5) . .
C19 N4 C14 C16 -120.3(3) . 3_576
C24 N4 C14 C16 51.0(4) . 3_576
C19 N4 C14 C15 59.3(4) . .
C24 N4 C14 C15 -129.4(3) . .
C16 C14 C15 C16 -0.4(6) 3_576 .
N4 C14 C15 C16 -180.0(3) . .
C14 C15 C16 C14 0.4(6) . 3_576
C21 N5 C17 C18 -2.7(5) . .
Cu1 N5 C17 C18 169.4(3) . .
N5 C17 C18 C19 -2.5(5) . .
C17 C18 C19 C20 5.6(5) . .
C17 C18 C19 N4 -174.5(3) . .
C24 N4 C19 C18 29.9(5) . .
C14 N4 C19 C18 -159.3(3) . .
C24 N4 C19 C20 -150.3(3) . .
C14 N4 C19 C20 20.5(5) . .
C18 C19 C20 C21 -3.9(5) . .
N4 C19 C20 C21 176.3(3) . .
C17 N5 C21 C20 4.6(5) . .
Cu1 N5 C21 C20 -167.5(3) . .
C19 C20 C21 N5 -1.4(5) . .
C26 N6 C22 C23 0.7(7) . .
N6 C22 C23 C24 -2.6(7) . .
C22 C23 C24 C25 2.4(6) . .
C22 C23 C24 N4 178.6(4) . .
C19 N4 C24 C23 32.3(5) . .
C14 N4 C24 C23 -138.7(4) . .
C19 N4 C24 C25 -151.6(4) . .
C14 N4 C24 C25 37.4(5) . .
C23 C24 C25 C26 -0.7(6) . .
N4 C24 C25 C26 -177.0(4) . .
C22 N6 C26 C25 1.2(7) . .
C24 C25 C26 N6 -1.2(8) . .
